data_1532281
loop_
_publ_author_name
'Simon, A.'
'Holzer, N.'
'Mattausch, H.J.'

_publ_section_title
;
 Metallreiche Verbindungen der Seltenen Erden Gd2 Cl3, Gd2 Br3 und Tb2 Cl3
;
_journal_name_full 'Zeitschrift fuer Anorganische und Allgemeine Chemie'
_journal_page_first 207
_journal_page_last 216
_journal_volume 456
_journal_year 1979
_chemical_formula_sum 'Br3 Gd2'
_chemical_name_systematic 'Gd2 Br3'
_space_group_IT_number 12
_symmetry_space_group_name_Hall '-C 2y'
_symmetry_space_group_name_H-M 'C 1 2/m 1'
_cell_angle_alpha 90
_cell_angle_beta 119.27
_cell_angle_gamma 90
_cell_formula_units_Z 4
_cell_length_a 16.418
_cell_length_b 3.983
_cell_length_c 10.753
_cell_volume 613.393
_citation_journal_id_ASTM ZAACAB
_cod_data_source_file Simon_ZAACAB_1979_1008.cif
_cod_data_source_block Br3Gd2
_cod_original_cell_volume 613.3929
_cod_database_code 1532281

loop_
_symmetry_equiv_pos_as_xyz
x,y,z
-x,y,-z
-x,-y,-z
x,-y,z
x+1/2,y+1/2,z
-x+1/2,y+1/2,-z
-x+1/2,-y+1/2,-z
x+1/2,-y+1/2,z

loop_
_atom_site_label
_atom_site_type_symbol
_atom_site_fract_x
_atom_site_fract_y
_atom_site_fract_z
_atom_site_occupancy
_atom_site_U_iso_or_equiv
Br3 Br 0.9523 0 0.2688 1 0.0
Br2 Br 0.7709 0 0.8813 1 0.0
Gd1 Gd 0.4172 0 0.0477 1 0.0
Gd2 Gd 0.1333 0 0.2859 1 0.0
Br1 Br 0.6597 0 0.5125 1 0.0
